data_7704632
loop_
_publ_author_name
'Raju, Saravanan'
'Singh, Harkesh B.'
'Butcher, Ray J.'

_publ_section_title
;
 Metallophilic interactions: observations of the shortest
 metallophilicinteractions between closed shell
 (d<sup>10</sup>d<sup>10</sup>, d<sup>10</sup>d<sup>8</sup>,
 d<sup>8</sup>d<sup>8</sup>) metal ions [MM' M = Hg(ii) and Pd(ii) and M'
 = Cu(i), Ag(i), Au(i), and Pd(ii)].
;
_journal_issue 26
_journal_name_full 'Dalton transactions (Cambridge, England : 2003)'
_journal_page_first 9099
_journal_page_last 9117
_journal_paper_doi 10.1039/d0dt01008a
_journal_volume 49
_journal_year 2020
_chemical_formula_moiety 'C38 H24 Cu1.81 F6 Hg2.19 N4 O6 S2'
_chemical_formula_sum 'C38 H24 Cu1.81 F6 Hg2.19 N4 O6 S2'
_chemical_formula_weight 1364.34
_space_group_crystal_system monoclinic
_space_group_IT_number 14
_space_group_name_Hall '-P 2yn'
_space_group_name_H-M_alt 'P 1 21/n 1'
_atom_sites_solution_hydrogens geom
_audit_creation_method SHELXL-2018/3
_audit_update_record
;
2019-02-21 deposited with the CCDC.	2020-06-03 downloaded from the CCDC.
;
_cell_angle_alpha 90
_cell_angle_beta 101.436(3)
_cell_angle_gamma 90
_cell_formula_units_Z 2
_cell_length_a 6.8295(2)
_cell_length_b 22.1537(5)
_cell_length_c 12.7650(3)
_cell_measurement_reflns_used 15216
_cell_measurement_temperature 100(2)
_cell_measurement_theta_max 31.1910
_cell_measurement_theta_min 2.4550
_cell_volume 1892.98(9)
_computing_cell_refinement 'CrysAlisPro 1.171.38.43 (Rigaku OD, 2015)'
_computing_data_collection 'CrysAlisPro 1.171.38.43 (Rigaku OD, 2015)'
_computing_data_reduction 'CrysAlisPro 1.171.38.43 (Rigaku OD, 2015)'
_computing_molecular_graphics 'Shelxtl (Sheldrick, 2008)'
_computing_publication_material 'Shelxtl (Sheldrick, 2008)'
_computing_structure_refinement 'SHELXL-2018/3 (Sheldrick, 2015b)'
_computing_structure_solution 'Shelxt (Sheldrick, 2015a)'
_diffrn_ambient_temperature 100(2)
_diffrn_measured_fraction_theta_full 0.999
_diffrn_measured_fraction_theta_max 0.943
_diffrn_measurement_device_type 'Rigaku Saturn724'
_diffrn_measurement_method '\w scans'
_diffrn_radiation_type MoK\a
_diffrn_radiation_wavelength 0.71073
_diffrn_reflns_av_R_equivalents 0.0592
_diffrn_reflns_av_unetI/netI 0.0360
_diffrn_reflns_Laue_measured_fraction_full 0.999
_diffrn_reflns_Laue_measured_fraction_max 0.943
_diffrn_reflns_limit_h_max 9
_diffrn_reflns_limit_h_min -9
_diffrn_reflns_limit_k_max 25
_diffrn_reflns_limit_k_min -32
_diffrn_reflns_limit_l_max 18
_diffrn_reflns_limit_l_min -17
_diffrn_reflns_number 33724
_diffrn_reflns_point_group_measured_fraction_full 0.999
_diffrn_reflns_point_group_measured_fraction_max 0.943
_diffrn_reflns_theta_full 25.242
_diffrn_reflns_theta_max 31.246
_diffrn_reflns_theta_min 2.456
_diffrn_source 'fine-focus sealed X-ray tube'
_exptl_absorpt_coefficient_mu 10.034
_exptl_absorpt_correction_T_max 1.00000
_exptl_absorpt_correction_T_min 0.61605
_exptl_absorpt_correction_type multi-scan
_exptl_absorpt_process_details
;
CrysAlisPro 1.171.38.43 (Rigaku OD, 2015)
;
_exptl_crystal_colour colorless
_exptl_crystal_density_diffrn 2.394
_exptl_crystal_description prism
_exptl_crystal_F_000 1283
_exptl_crystal_size_max 0.19
_exptl_crystal_size_mid 0.15
_exptl_crystal_size_min 0.13
_refine_diff_density_max 0.937
_refine_diff_density_min -1.104
_refine_diff_density_rms 0.180
_refine_ls_extinction_method none
_refine_ls_goodness_of_fit_ref 1.103
_refine_ls_hydrogen_treatment constr
_refine_ls_matrix_type full
_refine_ls_number_parameters 306
_refine_ls_number_reflns 5803
_refine_ls_number_restraints 25
_refine_ls_restrained_S_all 1.101
_refine_ls_R_factor_all 0.0458
_refine_ls_R_factor_gt 0.0340
_refine_ls_shift/su_max 0.001
_refine_ls_shift/su_mean 0.000
_refine_ls_structure_factor_coef Fsqd
_refine_ls_weighting_details 'w=1/[\s^2^(Fo^2^)+(0.0280P)^2^+3.3919P] where P=(Fo^2^+2Fc^2^)/3'
_refine_ls_weighting_scheme calc
_refine_ls_wR_factor_gt 0.0696
_refine_ls_wR_factor_ref 0.0735
_reflns_Friedel_coverage 0.000
_reflns_number_gt 4909
_reflns_number_total 5803
_reflns_threshold_expression 'I > 2\s(I)'
_cod_data_source_file d0dt01008a2.cif
_cod_data_source_block shelx_CCDC9
_cod_depositor_comments 'Adding full bibliography for 7704622--7704632.cif.'
_cod_original_sg_symbol_H-M 'P 21/n'
_cod_database_code 7704632
_shelx_shelxl_version_number 2018/3
_shelx_space_group_comment
;
The symmetry employed for this shelxl refinement is uniquely defined
by the following loop, which should always be used as a source of
symmetry information in preference to the above space-group names.
They are only intended as comments.
;

loop_
_space_group_symop_operation_xyz
'x, y, z'
'-x+1/2, y+1/2, -z+1/2'
'-x, -y, -z'
'x-1/2, -y-1/2, z-1/2'

loop_
_atom_site_label
_atom_site_type_symbol
_atom_site_fract_x
_atom_site_fract_y
_atom_site_fract_z
_atom_site_U_iso_or_equiv
_atom_site_adp_type
_atom_site_occupancy
_atom_site_site_symmetry_order
_atom_site_calc_flag
_atom_site_refinement_flags_posn
_atom_site_refinement_flags_adp
_atom_site_refinement_flags_occupancy
_atom_site_disorder_assembly
_atom_site_disorder_group
Hg Hg 0.23720(2) 0.52763(2) 0.46749(2) 0.02421(6) Uani 1 1 d . . . . .
Cu Cu 0.3399(6) 0.46358(19) 0.6435(2) 0.0248(5) Uani 0.9061(17) 1 d . U P A 1
HgA Hg 0.331(2) 0.4618(6) 0.6658(8) 0.0276(13) Uani 0.0939(17) 1 d . U P A 2
N1 N 0.3972(5) 0.53856(15) 0.7207(3) 0.0250(7) Uani 1 1 d . . . . .
N2 N 0.2443(5) 0.39286(14) 0.5626(3) 0.0230(7) Uani 1 1 d . . . . .
C1 C 0.3211(6) 0.60232(17) 0.5619(3) 0.0212(7) Uani 1 1 d . . . . .
C2 C 0.3147(7) 0.6595(2) 0.5199(4) 0.0325(10) Uani 1 1 d . . . . .
H2A H 0.272352 0.664719 0.445000 0.039 Uiso 1 1 calc R U . . .
C3 C 0.3689(7) 0.71050(19) 0.5845(4) 0.0361(11) Uani 1 1 d . . . . .
H3A H 0.361940 0.749423 0.552709 0.043 Uiso 1 1 calc R U . . .
C4 C 0.4310(7) 0.70475(19) 0.6918(4) 0.0352(11) Uani 1 1 d . . . . .
H4A H 0.468456 0.739487 0.734743 0.042 Uiso 1 1 calc R U . . .
C5 C 0.4400(6) 0.64694(19) 0.7395(4) 0.0273(9) Uani 1 1 d . . . . .
C6 C 0.5035(7) 0.6385(2) 0.8513(4) 0.0365(11) Uani 1 1 d . . . . .
H6A H 0.542626 0.672200 0.896518 0.044 Uiso 1 1 calc R U . . .
C7 C 0.5085(8) 0.5820(2) 0.8937(4) 0.0378(11) Uani 1 1 d . . . . .
H7A H 0.547469 0.576029 0.968629 0.045 Uiso 1 1 calc R U . . .
C8 C 0.4559(7) 0.5335(2) 0.8258(4) 0.0318(10) Uani 1 1 d . . . . .
H8A H 0.462133 0.494237 0.856254 0.038 Uiso 1 1 calc R U . . .
C9 C 0.3852(6) 0.59563(17) 0.6745(3) 0.0216(8) Uani 1 1 d . . . . .
C10 C 0.1620(5) 0.44600(18) 0.3930(3) 0.0219(8) Uani 1 1 d . . . . .
C11 C 0.0964(6) 0.4424(2) 0.2830(4) 0.0296(9) Uani 1 1 d . . . . .
H11A H 0.083124 0.478521 0.241965 0.035 Uiso 1 1 calc R U . . .
C12 C 0.0491(6) 0.3868(2) 0.2304(4) 0.0322(10) Uani 1 1 d . . . . .
H12A H 0.002724 0.385848 0.155159 0.039 Uiso 1 1 calc R U . . .
C13 C 0.0694(6) 0.3346(2) 0.2868(4) 0.0285(9) Uani 1 1 d . . . . .
H13A H 0.039144 0.297256 0.250701 0.034 Uiso 1 1 calc R U . . .
C14 C 0.1356(6) 0.33526(18) 0.3994(3) 0.0225(8) Uani 1 1 d . . . . .
C15 C 0.1567(6) 0.28174(18) 0.4595(4) 0.0292(9) Uani 1 1 d . . . . .
H15A H 0.127575 0.243877 0.425008 0.035 Uiso 1 1 calc R U . . .
C16 C 0.2190(7) 0.28444(19) 0.5674(4) 0.0307(9) Uani 1 1 d . . . . .
H16A H 0.235391 0.248550 0.608943 0.037 Uiso 1 1 calc R U . . .
C17 C 0.2587(7) 0.34084(19) 0.6163(4) 0.0298(9) Uani 1 1 d . . . . .
H17A H 0.298143 0.342174 0.691930 0.036 Uiso 1 1 calc R U . . .
C18 C 0.1825(6) 0.39170(18) 0.4521(3) 0.0217(8) Uani 1 1 d . . . . .
S1 S 0.7113(2) 0.37432(5) 0.79916(10) 0.0282(3) Uani 0.935(3) 1 d D . P A 1
O1 O 0.6715(6) 0.42332(14) 0.7243(3) 0.0382(9) Uani 0.935(3) 1 d D . P A 1
O2 O 0.5682(7) 0.3705(2) 0.8672(4) 0.0536(11) Uani 0.935(3) 1 d D . P A 1
O3 O 0.7602(7) 0.31819(15) 0.7577(3) 0.0398(9) Uani 0.935(3) 1 d D . P A 1
C1T C 0.9382(9) 0.3972(3) 0.8885(5) 0.0461(14) Uani 0.935(3) 1 d D . P A 1
F1 F 0.9149(7) 0.44812(16) 0.9386(3) 0.0617(12) Uani 0.935(3) 1 d D . P A 1
F2 F 1.0004(7) 0.35600(17) 0.9627(3) 0.0729(15) Uani 0.935(3) 1 d D . P A 1
F3 F 1.0844(6) 0.4062(2) 0.8354(4) 0.0789(14) Uani 0.935(3) 1 d D . P A 1
S1A S 0.773(3) 0.3792(7) 0.7723(12) 0.0282(3) Uani 0.065(3) 1 d D . P A 2
O1A O 0.597(3) 0.4130(14) 0.779(2) 0.0382(9) Uani 0.065(3) 1 d D . P A 2
O2A O 0.736(6) 0.3157(7) 0.760(2) 0.0536(11) Uani 0.065(3) 1 d D . P A 2
O3A O 0.895(4) 0.4033(15) 0.7047(16) 0.0398(9) Uani 0.065(3) 1 d D . P A 2
C1TA C 0.924(3) 0.3858(10) 0.9049(14) 0.0461(14) Uani 0.065(3) 1 d D . P A 2
F1A F 0.840(5) 0.3593(17) 0.9775(13) 0.0617(12) Uani 0.065(3) 1 d D . P A 2
F2A F 1.102(4) 0.361(2) 0.911(2) 0.0729(15) Uani 0.065(3) 1 d D . P A 2
F3A F 0.952(7) 0.4433(11) 0.933(2) 0.0789(14) Uani 0.065(3) 1 d D . P A 2

loop_
_atom_site_aniso_label
_atom_site_aniso_U_11
_atom_site_aniso_U_22
_atom_site_aniso_U_33
_atom_site_aniso_U_23
_atom_site_aniso_U_13
_atom_site_aniso_U_12
Hg 0.02444(9) 0.01990(8) 0.02958(9) 0.00222(6) 0.00849(6) 0.00112(6)
Cu 0.0344(6) 0.0179(5) 0.0234(11) 0.0012(7) 0.0092(7) -0.0007(3)
HgA 0.0331(18) 0.0214(14) 0.029(4) 0.002(2) 0.007(2) 0.0023(11)
N1 0.0267(18) 0.0223(16) 0.0275(18) 0.0014(13) 0.0091(14) 0.0050(13)
N2 0.0241(17) 0.0174(15) 0.0303(17) 0.0004(13) 0.0119(14) 0.0001(12)
C1 0.0193(18) 0.0186(17) 0.0278(19) -0.0021(14) 0.0103(15) 0.0006(14)
C2 0.028(2) 0.029(2) 0.045(3) 0.0095(19) 0.017(2) 0.0035(17)
C3 0.029(2) 0.0190(19) 0.066(3) 0.006(2) 0.025(2) -0.0006(17)
C4 0.028(2) 0.0197(19) 0.061(3) -0.010(2) 0.018(2) -0.0055(17)
C5 0.0189(19) 0.0257(19) 0.041(2) -0.0076(17) 0.0138(17) 0.0005(15)
C6 0.028(2) 0.039(3) 0.043(3) -0.018(2) 0.010(2) -0.0023(19)
C7 0.041(3) 0.046(3) 0.028(2) -0.003(2) 0.009(2) 0.006(2)
C8 0.037(3) 0.030(2) 0.031(2) 0.0035(17) 0.0122(19) 0.0040(18)
C9 0.0154(17) 0.0177(17) 0.033(2) -0.0012(15) 0.0090(15) -0.0010(13)
C10 0.0135(18) 0.0231(18) 0.031(2) -0.0007(15) 0.0081(15) -0.0010(14)
C11 0.019(2) 0.039(2) 0.032(2) 0.0075(19) 0.0062(17) 0.0039(17)
C12 0.024(2) 0.047(3) 0.026(2) -0.0023(19) 0.0050(17) -0.0017(19)
C13 0.0192(19) 0.034(2) 0.032(2) -0.0081(18) 0.0064(16) -0.0025(16)
C14 0.0160(18) 0.0237(18) 0.029(2) -0.0040(15) 0.0064(15) -0.0004(14)
C15 0.027(2) 0.0170(17) 0.046(3) -0.0055(17) 0.0126(19) -0.0025(16)
C16 0.030(2) 0.0192(18) 0.046(3) 0.0045(18) 0.015(2) 0.0016(16)
C17 0.032(2) 0.027(2) 0.032(2) -0.0009(17) 0.0104(18) -0.0031(17)
C18 0.0154(17) 0.0220(18) 0.029(2) -0.0023(15) 0.0081(15) -0.0001(14)
S1 0.0416(7) 0.0177(5) 0.0245(6) 0.0026(4) 0.0044(5) 0.0052(5)
O1 0.060(2) 0.0217(16) 0.0301(18) 0.0080(14) 0.0008(16) 0.0060(15)
O2 0.062(3) 0.053(3) 0.054(3) -0.001(2) 0.031(2) -0.002(2)
O3 0.061(3) 0.0220(16) 0.0328(18) -0.0018(14) -0.0010(17) 0.0146(16)
C1T 0.059(4) 0.034(3) 0.039(3) -0.004(2) -0.006(3) 0.007(2)
F1 0.092(3) 0.0331(17) 0.049(2) -0.0162(15) -0.013(2) 0.0000(18)
F2 0.111(4) 0.046(2) 0.040(2) -0.0039(17) -0.036(2) 0.027(2)
F3 0.041(2) 0.109(4) 0.082(3) -0.012(3) 0.003(2) -0.004(2)
S1A 0.0416(7) 0.0177(5) 0.0245(6) 0.0026(4) 0.0044(5) 0.0052(5)
O1A 0.060(2) 0.0217(16) 0.0301(18) 0.0080(14) 0.0008(16) 0.0060(15)
O2A 0.062(3) 0.053(3) 0.054(3) -0.001(2) 0.031(2) -0.002(2)
O3A 0.061(3) 0.0220(16) 0.0328(18) -0.0018(14) -0.0010(17) 0.0146(16)
C1TA 0.059(4) 0.034(3) 0.039(3) -0.004(2) -0.006(3) 0.007(2)
F1A 0.092(3) 0.0331(17) 0.049(2) -0.0162(15) -0.013(2) 0.0000(18)
F2A 0.111(4) 0.046(2) 0.040(2) -0.0039(17) -0.036(2) 0.027(2)
F3A 0.041(2) 0.109(4) 0.082(3) -0.012(3) 0.003(2) -0.004(2)

loop_
_atom_type_symbol
_atom_type_description
_atom_type_scat_dispersion_real
_atom_type_scat_dispersion_imag
_atom_type_scat_source
C C 0.0033 0.0016 'International Tables Vol C Tables 4.2.6.8 and 6.1.1.4'
H H 0.0000 0.0000 'International Tables Vol C Tables 4.2.6.8 and 6.1.1.4'
N N 0.0061 0.0033 'International Tables Vol C Tables 4.2.6.8 and 6.1.1.4'
O O 0.0106 0.0060 'International Tables Vol C Tables 4.2.6.8 and 6.1.1.4'
F F 0.0171 0.0103 'International Tables Vol C Tables 4.2.6.8 and 6.1.1.4'
S S 0.1246 0.1234 'International Tables Vol C Tables 4.2.6.8 and 6.1.1.4'
Cu Cu 0.3201 1.2651 'International Tables Vol C Tables 4.2.6.8 and 6.1.1.4'
Hg Hg -2.3894 9.2266 'International Tables Vol C Tables 4.2.6.8 and 6.1.1.4'

loop_
_geom_angle_atom_site_label_1
_geom_angle_atom_site_label_2
_geom_angle_atom_site_label_3
_geom_angle
_geom_angle_site_symmetry_1
_geom_angle_site_symmetry_3
_geom_angle_publ_flag
C1 Hg C10 171.86(16) . . ?
C1 Hg Cu 86.43(14) . . ?
C10 Hg Cu 85.45(15) . . ?
C1 Hg HgA 84.5(3) . . ?
C10 Hg HgA 87.3(3) . . ?
N2 Cu N1 171.9(3) . . ?
N2 Cu O1 96.7(2) . . ?
N1 Cu O1 91.2(2) . . ?
N2 Cu Hg 88.65(16) . . ?
N1 Cu Hg 87.96(17) . . ?
O1 Cu Hg 128.33(16) . . ?
N1 HgA N2 162.1(6) . . ?
N1 HgA O1A 95.1(10) . . ?
N2 HgA O1A 98.2(9) . . ?
N1 HgA Hg 82.2(4) . . ?
N2 HgA Hg 79.9(3) . . ?
O1A HgA Hg 141.7(9) . . ?
C8 N1 C9 119.1(4) . . ?
C8 N1 HgA 107.8(4) . . ?
C9 N1 HgA 133.0(4) . . ?
C8 N1 Cu 115.7(3) . . ?
C9 N1 Cu 125.2(3) . . ?
C17 N2 C18 118.8(4) . . ?
C17 N2 Cu 116.5(3) . . ?
C18 N2 Cu 124.3(3) . . ?
C17 N2 HgA 109.6(4) . . ?
C18 N2 HgA 131.6(4) . . ?
C2 C1 C9 118.0(4) . . ?
C2 C1 Hg 122.0(3) . . ?
C9 C1 Hg 120.0(3) . . ?
C1 C2 C3 122.0(5) . . ?
C1 C2 H2A 119.0 . . ?
C3 C2 H2A 119.0 . . ?
C4 C3 C2 120.7(4) . . ?
C4 C3 H3A 119.7 . . ?
C2 C3 H3A 119.7 . . ?
C3 C4 C5 119.9(4) . . ?
C3 C4 H4A 120.1 . . ?
C5 C4 H4A 120.1 . . ?
C9 C5 C4 119.4(4) . . ?
C9 C5 C6 118.5(4) . . ?
C4 C5 C6 122.1(4) . . ?
C7 C6 C5 120.0(4) . . ?
C7 C6 H6A 120.0 . . ?
C5 C6 H6A 120.0 . . ?
C6 C7 C8 118.8(4) . . ?
C6 C7 H7A 120.6 . . ?
C8 C7 H7A 120.6 . . ?
N1 C8 C7 123.8(4) . . ?
N1 C8 H8A 118.1 . . ?
C7 C8 H8A 118.1 . . ?
N1 C9 C5 119.7(4) . . ?
N1 C9 C1 120.2(4) . . ?
C5 C9 C1 120.1(4) . . ?
C11 C10 C18 118.0(4) . . ?
C11 C10 Hg 121.2(3) . . ?
C18 C10 Hg 120.8(3) . . ?
C10 C11 C12 121.9(4) . . ?
C10 C11 H11A 119.1 . . ?
C12 C11 H11A 119.1 . . ?
C13 C12 C11 120.2(4) . . ?
C13 C12 H12A 119.9 . . ?
C11 C12 H12A 119.9 . . ?
C12 C13 C14 120.6(4) . . ?
C12 C13 H13A 119.7 . . ?
C14 C13 H13A 119.7 . . ?
C15 C14 C13 121.5(4) . . ?
C15 C14 C18 119.6(4) . . ?
C13 C14 C18 118.9(4) . . ?
C16 C15 C14 119.6(4) . . ?
C16 C15 H15A 120.2 . . ?
C14 C15 H15A 120.2 . . ?
C15 C16 C17 119.0(4) . . ?
C15 C16 H16A 120.5 . . ?
C17 C16 H16A 120.5 . . ?
N2 C17 C16 123.7(4) . . ?
N2 C17 H17A 118.2 . . ?
C16 C17 H17A 118.2 . . ?
N2 C18 C10 120.3(3) . . ?
N2 C18 C14 119.3(4) . . ?
C10 C18 C14 120.4(4) . . ?
O3 S1 O2 114.5(3) . . ?
O3 S1 O1 116.3(2) . . ?
O2 S1 O1 112.7(3) . . ?
O3 S1 C1T 104.3(3) . . ?
O2 S1 C1T 103.7(3) . . ?
O1 S1 C1T 103.5(3) . . ?
S1 O1 Cu 126.1(2) . . ?
F1 C1T F2 107.2(5) . . ?
F1 C1T F3 107.0(5) . . ?
F2 C1T F3 107.6(5) . . ?
F1 C1T S1 112.0(4) . . ?
F2 C1T S1 111.8(4) . . ?
F3 C1T S1 110.9(4) . . ?
O3A S1A O2A 114.5(4) . . ?
O3A S1A O1A 116.2(4) . . ?
O2A S1A O1A 112.7(4) . . ?
O3A S1A C1TA 104.2(4) . . ?
O2A S1A C1TA 103.7(4) . . ?
O1A S1A C1TA 103.5(4) . . ?
S1A O1A HgA 139.5(14) . . ?
F1A C1TA F2A 107.2(6) . . ?
F1A C1TA F3A 107.0(6) . . ?
F2A C1TA F3A 107.6(6) . . ?
F1A C1TA S1A 112.1(5) . . ?
F2A C1TA S1A 111.8(5) . . ?
F3A C1TA S1A 110.9(5) . . ?

loop_
_geom_bond_atom_site_label_1
_geom_bond_atom_site_label_2
_geom_bond_distance
_geom_bond_site_symmetry_2
_geom_bond_publ_flag
Hg C1 2.060(4) . ?
Hg C10 2.061(4) . ?
Hg Cu 2.632(3) . ?
Hg HgA 2.881(10) . ?
Cu N2 1.918(5) . ?
Cu N1 1.932(5) . ?
Cu O1 2.463(6) . ?
HgA N1 1.860(14) . ?
HgA N2 2.028(14) . ?
HgA O1A 2.34(2) . ?
N1 C8 1.327(6) . ?
N1 C9 1.391(5) . ?
N2 C17 1.334(5) . ?
N2 C18 1.391(5) . ?
C1 C2 1.372(6) . ?
C1 C9 1.425(6) . ?
C2 C3 1.404(7) . ?
C2 H2A 0.9500 . ?
C3 C4 1.357(7) . ?
C3 H3A 0.9500 . ?
C4 C5 1.414(6) . ?
C4 H4A 0.9500 . ?
C5 C9 1.414(6) . ?
C5 C6 1.419(7) . ?
C6 C7 1.360(7) . ?
C6 H6A 0.9500 . ?
C7 C8 1.382(7) . ?
C7 H7A 0.9500 . ?
C8 H8A 0.9500 . ?
C10 C11 1.389(6) . ?
C10 C18 1.412(5) . ?
C11 C12 1.411(7) . ?
C11 H11A 0.9500 . ?
C12 C13 1.354(7) . ?
C12 H12A 0.9500 . ?
C13 C14 1.418(6) . ?
C13 H13A 0.9500 . ?
C14 C15 1.404(6) . ?
C14 C18 1.426(5) . ?
C15 C16 1.360(7) . ?
C15 H15A 0.9500 . ?
C16 C17 1.399(6) . ?
C16 H16A 0.9500 . ?
C17 H17A 0.9500 . ?
S1 O3 1.417(4) . ?
S1 O2 1.433(4) . ?
S1 O1 1.436(3) . ?
S1 C1T 1.805(6) . ?
C1T F1 1.321(6) . ?
C1T F2 1.323(6) . ?
C1T F3 1.329(8) . ?
S1A O3A 1.417(4) . ?
S1A O2A 1.433(5) . ?
S1A O1A 1.436(4) . ?
S1A C1TA 1.805(6) . ?
C1TA F1A 1.321(7) . ?
C1TA F2A 1.323(7) . ?
C1TA F3A 1.329(8) . ?

loop_
_geom_hbond_atom_site_label_D
_geom_hbond_atom_site_label_H
_geom_hbond_atom_site_label_A
_geom_hbond_distance_DH
_geom_hbond_distance_HA
_geom_hbond_distance_DA
_geom_hbond_angle_DHA
_geom_hbond_site_symmetry_A
_geom_hbond_publ_flag
C7 H7A O2 0.95 2.66 3.366(6) 131.6 3_667 yes
C8 H8A O1A 0.95 2.33 2.94(3) 121.6 . yes
C17 H17A O1A 0.95 2.64 3.21(3) 119.1 . yes

loop_
_geom_torsion_atom_site_label_1
_geom_torsion_atom_site_label_2
_geom_torsion_atom_site_label_3
_geom_torsion_atom_site_label_4
_geom_torsion
_geom_torsion_site_symmetry_1
_geom_torsion_site_symmetry_2
_geom_torsion_site_symmetry_3
_geom_torsion_site_symmetry_4
_geom_torsion_publ_flag
N2 HgA N1 C8 -178(2) . . . . ?
O1A HgA N1 C8 -39.7(8) . . . . ?
Hg HgA N1 C8 178.9(3) . . . . ?
N2 HgA N1 C9 6(3) . . . . ?
O1A HgA N1 C9 144.4(8) . . . . ?
Hg HgA N1 C9 2.9(7) . . . . ?
C9 C1 C2 C3 0.0(6) . . . . ?
Hg C1 C2 C3 179.0(3) . . . . ?
C1 C2 C3 C4 0.3(7) . . . . ?
C2 C3 C4 C5 -0.5(7) . . . . ?
C3 C4 C5 C9 0.5(6) . . . . ?
C3 C4 C5 C6 -179.9(4) . . . . ?
C9 C5 C6 C7 -0.8(6) . . . . ?
C4 C5 C6 C7 179.6(4) . . . . ?
C5 C6 C7 C8 1.7(7) . . . . ?
C9 N1 C8 C7 -0.6(7) . . . . ?
HgA N1 C8 C7 -177.2(6) . . . . ?
Cu N1 C8 C7 178.2(4) . . . . ?
C6 C7 C8 N1 -1.0(8) . . . . ?
C8 N1 C9 C5 1.5(6) . . . . ?
HgA N1 C9 C5 177.1(6) . . . . ?
Cu N1 C9 C5 -177.1(3) . . . . ?
C8 N1 C9 C1 -179.5(4) . . . . ?
HgA N1 C9 C1 -3.9(8) . . . . ?
Cu N1 C9 C1 1.9(5) . . . . ?
C4 C5 C9 N1 178.8(4) . . . . ?
C6 C5 C9 N1 -0.9(6) . . . . ?
C4 C5 C9 C1 -0.2(6) . . . . ?
C6 C5 C9 C1 -179.9(4) . . . . ?
C2 C1 C9 N1 -179.0(4) . . . . ?
Hg C1 C9 N1 2.0(5) . . . . ?
C2 C1 C9 C5 0.0(6) . . . . ?
Hg C1 C9 C5 -179.1(3) . . . . ?
C18 C10 C11 C12 0.6(6) . . . . ?
Hg C10 C11 C12 178.4(3) . . . . ?
C10 C11 C12 C13 -0.9(6) . . . . ?
C11 C12 C13 C14 0.9(6) . . . . ?
C12 C13 C14 C15 179.6(4) . . . . ?
C12 C13 C14 C18 -0.7(6) . . . . ?
C13 C14 C15 C16 -179.5(4) . . . . ?
C18 C14 C15 C16 0.9(6) . . . . ?
C14 C15 C16 C17 0.7(6) . . . . ?
C18 N2 C17 C16 1.4(6) . . . . ?
Cu N2 C17 C16 -171.9(4) . . . . ?
HgA N2 C17 C16 -176.8(5) . . . . ?
C15 C16 C17 N2 -1.9(7) . . . . ?
C17 N2 C18 C10 178.8(4) . . . . ?
Cu N2 C18 C10 -8.4(5) . . . . ?
HgA N2 C18 C10 -3.5(7) . . . . ?
C17 N2 C18 C14 0.2(5) . . . . ?
Cu N2 C18 C14 173.0(3) . . . . ?
HgA N2 C18 C14 178.0(5) . . . . ?
C11 C10 C18 N2 -178.9(3) . . . . ?
Hg C10 C18 N2 3.3(5) . . . . ?
C11 C10 C18 C14 -0.3(5) . . . . ?
Hg C10 C18 C14 -178.2(3) . . . . ?
C15 C14 C18 N2 -1.4(5) . . . . ?
C13 C14 C18 N2 179.0(3) . . . . ?
C15 C14 C18 C10 -179.9(4) . . . . ?
C13 C14 C18 C10 0.4(5) . . . . ?
O3 S1 O1 Cu 103.2(3) . . . . ?
O2 S1 O1 Cu -31.8(4) . . . . ?
C1T S1 O1 Cu -143.2(3) . . . . ?
O3 S1 C1T F1 -176.9(4) . . . . ?
O2 S1 C1T F1 -56.8(5) . . . . ?
O1 S1 C1T F1 61.1(5) . . . . ?
O3 S1 C1T F2 -56.6(6) . . . . ?
O2 S1 C1T F2 63.5(5) . . . . ?
O1 S1 C1T F2 -178.6(4) . . . . ?
O3 S1 C1T F3 63.6(5) . . . . ?
O2 S1 C1T F3 -176.3(4) . . . . ?
O1 S1 C1T F3 -58.5(5) . . . . ?
O3A S1A O1A HgA 46(3) . . . . ?
O2A S1A O1A HgA -89(3) . . . . ?
C1TA S1A O1A HgA 159(3) . . . . ?
O3A S1A C1TA F1A -173(2) . . . . ?
O2A S1A C1TA F1A -53(2) . . . . ?
O1A S1A C1TA F1A 65(2) . . . . ?
O3A S1A C1TA F2A -53(2) . . . . ?
O2A S1A C1TA F2A 67(2) . . . . ?
O1A S1A C1TA F2A -175(2) . . . . ?
O3A S1A C1TA F3A 67(2) . . . . ?
O2A S1A C1TA F3A -173(2) . . . . ?
O1A S1A C1TA F3A -55(2) . . . . ?
